data_4500866
loop_
_publ_author_name
'Podgajny, Robert'
'Chora\.zy, Szymon'
'Nitek, Wojciech'
'Budziak, Andrzej'
'Rams, Micha\/l'
'G\'omez-Garc\'ia, Carlos J.'
'Oszajca, Marcin'
'\/Lasocha, Wies\/law'
'Sieklucka, Barbara'

_publ_section_title
;
 Humidity-Driven Reversible Transformation and Guest Inclusion in a
 Two-Dimensional Coordination Framework Tailored by Organic Polyamine
 Cation
;
_journal_issue 9
_journal_name_full 'Crystal Growth &amp; Design'
_journal_page_first 3866
_journal_paper_doi 10.1021/cg2004062
_journal_volume 11
_journal_year 2011
_chemical_compound_source 'synthesis as described'
_chemical_formula_moiety 'C24 Co2 N20 W2'
_chemical_formula_sum 'C24 Co2 N20 W2'
_chemical_formula_weight 1053.98
_chemical_name_common rp231_353
_chemical_name_systematic
;
 ?
;
_space_group_IT_number 63
_symmetry_cell_setting orthorhombic
_symmetry_Int_Tables_number 63
_symmetry_space_group_name_Hall '-C 2c 2'
_symmetry_space_group_name_H-M 'C m c m'
_atom_sites_solution_primary direct
_atom_sites_solution_secondary difmap
_audit_conform_dict_location ftp://ftp.iucr.org/pub/cif_core.dic
_audit_conform_dict_name cif_core.dic
_audit_conform_dict_version 2.4
_audit_creation_date 2011-06-14T10:24:47-00:00
_audit_creation_method 'WinGX routine CIF_UPDATE'
_cell_angle_alpha 90
_cell_angle_beta 90
_cell_angle_gamma 90
_cell_formula_units_Z 2
_cell_length_a 8.0583(5)
_cell_length_b 26.3886(15)
_cell_length_c 9.1939(5)
_cell_measurement_reflns_used 3525
_cell_measurement_temperature 353(2)
_cell_measurement_theta_max 27.485
_cell_measurement_theta_min 0.998
_cell_measurement_wavelength 0.71073
_cell_volume 1955.1(2)
_computing_cell_refinement 'HKL Scalepack (Otwinowski & Minor 1997)'
_computing_data_collection 'Collect (Nonius BV, 1997-2000)'
_computing_data_reduction 'HKL Denzo and Scalepack (Otwinowski & Minor 1997)'
_computing_molecular_graphics 'Ortep-3 for Windows (Farrugia, 1997)'
_computing_publication_material 'WinGX publication routines (Farrugia, 1999)'
_computing_structure_refinement 'SHELXL-97 (Sheldrick, 1997)'
_computing_structure_solution 'SIR92 (Giacovazzo et al, 1993)'
_diffrn_ambient_temperature 353(2)
_diffrn_detector_area_resol_mean 9
_diffrn_measured_fraction_theta_full 0.998
_diffrn_measured_fraction_theta_max 0.998
_diffrn_measurement_device '95mm CCD camera on \k-goniostat'
_diffrn_measurement_device_type KappaCCD
_diffrn_measurement_method CCD
_diffrn_orient_matrix_type 'by Nonius Collect from scalepack cell'
_diffrn_orient_matrix_UB_11 -0.121189
_diffrn_orient_matrix_UB_12 -0.0247055
_diffrn_orient_matrix_UB_13 0.0101291
_diffrn_orient_matrix_UB_21 -0.0065912
_diffrn_orient_matrix_UB_22 0.0361421
_diffrn_orient_matrix_UB_23 0.0092925
_diffrn_orient_matrix_UB_31 -0.0137772
_diffrn_orient_matrix_UB_32 0.0245026
_diffrn_orient_matrix_UB_33 -0.1050726
_diffrn_radiation_monochromator graphite
_diffrn_radiation_probe x-ray
_diffrn_radiation_type MoK\a
_diffrn_radiation_wavelength 0.71073
_diffrn_reflns_av_R_equivalents 0.0423
_diffrn_reflns_av_unetI/netI 0.0271
_diffrn_reflns_limit_h_max 10
_diffrn_reflns_limit_h_min -8
_diffrn_reflns_limit_k_max 34
_diffrn_reflns_limit_k_min -32
_diffrn_reflns_limit_l_max 11
_diffrn_reflns_limit_l_min -11
_diffrn_reflns_number 6880
_diffrn_reflns_theta_full 27.48
_diffrn_reflns_theta_max 27.48
_diffrn_reflns_theta_min 2.64
_exptl_absorpt_coefficient_mu 6.74
_exptl_absorpt_correction_T_max 0.8234
_exptl_absorpt_correction_T_min 0.2836
_exptl_absorpt_correction_type multi-scan
_exptl_absorpt_process_details '(DENZO-SMN; Otwinowski & Minor, 1997)'
_exptl_crystal_colour brown
_exptl_crystal_density_diffrn 1.79
_exptl_crystal_density_method 'not measured'
_exptl_crystal_description prism
_exptl_crystal_F_000 972
_exptl_crystal_size_max 0.25
_exptl_crystal_size_mid 0.05
_exptl_crystal_size_min 0.03
_refine_diff_density_max 4.846
_refine_diff_density_min -0.697
_refine_diff_density_rms 0.183
_refine_ls_extinction_method none
_refine_ls_goodness_of_fit_ref 1.106
_refine_ls_matrix_type full
_refine_ls_number_parameters 61
_refine_ls_number_reflns 1273
_refine_ls_number_restraints 0
_refine_ls_restrained_S_all 1.106
_refine_ls_R_factor_all 0.0532
_refine_ls_R_factor_gt 0.0466
_refine_ls_shift/su_max 0
_refine_ls_shift/su_mean 0
_refine_ls_structure_factor_coef Fsqd
_refine_ls_weighting_details 'calc w=1/[\s^2^(Fo^2^)+(0.0681P)^2^+17.1207P] where P=(Fo^2^+2Fc^2^)/3'
_refine_ls_weighting_scheme calc
_refine_ls_wR_factor_gt 0.1169
_refine_ls_wR_factor_ref 0.1205
_reflns_number_gt 1151
_reflns_number_total 1273
_reflns_threshold_expression >2sigma(I)
_cod_data_source_file cg2004062_si_002.cif
_cod_data_source_block rp231
_cod_depositor_comments
;
The following automatic conversions were performed:

'_exptl_absorpt_correction_type' value 'Multi-scan' changed to
'multi-scan' according to
/home/saulius/struct/CIF-dictionaries/cif_core.dic dictionary named
'cif_core.dic' version 2.4.1 from 2010-06-29.

Automatic conversion script
Id: cif_fix_values 1715 2011-07-08 13:25:40Z adriana 
;
_cod_original_sg_symbol_H-M Cmcm
_cod_database_code 4500866

loop_
_symmetry_equiv_pos_as_xyz
'x, y, z'
'-x, -y, z+1/2'
'x, -y, -z'
'-x, y, -z+1/2'
'x+1/2, y+1/2, z'
'-x+1/2, -y+1/2, z+1/2'
'x+1/2, -y+1/2, -z'
'-x+1/2, y+1/2, -z+1/2'
'-x, -y, -z'
'x, y, -z-1/2'
'-x, y, z'
'x, -y, z-1/2'
'-x+1/2, -y+1/2, -z'
'x+1/2, y+1/2, -z-1/2'
'-x+1/2, y+1/2, z'
'x+1/2, -y+1/2, z-1/2'

loop_
_atom_site_label
_atom_site_type_symbol
_atom_site_fract_x
_atom_site_fract_y
_atom_site_fract_z
_atom_site_U_iso_or_equiv
_atom_site_adp_type
_atom_site_occupancy
_atom_site_symmetry_multiplicity
_atom_site_calc_flag
_atom_site_refinement_flags
C1 C 0.5 0.1764(4) 0.5398(10) 0.042(2) Uani 1 2 d S
C2T C 0.155(5) 0.0508(10) 0.25 0.169(12) Uiso 1 2 d S
C3 C 0.2977(15) 0.1903(4) 0.75 0.047(2) Uani 1 2 d S
C3T C 0 0.0199(17) 0.25 0.168(16) Uiso 1 4 d S
C2 C 0.3382(14) 0.0939(4) 0.6171(9) 0.073(3) Uani 1 1 d .
C4T C 0.5 0.0631(17) 0.25 0.177(18) Uiso 1 4 d S
Co2 Co 0.5 0.23621(7) 0.25 0.0370(4) Uani 1 4 d S
N1 N 0.5 0.1949(3) 0.4289(10) 0.053(2) Uani 1 2 d S
N1T N 0.308(3) 0.0304(8) 0.25 0.149(8) Uiso 1 2 d S
N3 N 0.1918(13) 0.2199(4) 0.75 0.057(2) Uani 1 2 d S
N2 N 0.2561(17) 0.0692(5) 0.5441(11) 0.124(4) Uani 1 1 d .
W1 W 0.5 0.138785(19) 0.75 0.0374(2) Uani 1 4 d S

loop_
_atom_site_aniso_label
_atom_site_aniso_U_11
_atom_site_aniso_U_22
_atom_site_aniso_U_33
_atom_site_aniso_U_23
_atom_site_aniso_U_13
_atom_site_aniso_U_12
C1 0.046(5) 0.049(5) 0.031(5) -0.003(4) 0 0
C3 0.064(7) 0.053(6) 0.025(4) 0 0 -0.003(5)
C2 0.097(7) 0.075(5) 0.047(4) -0.006(4) 0.007(5) -0.033(6)
Co2 0.0392(9) 0.0447(10) 0.0271(8) 0 0 0
N1 0.059(6) 0.063(6) 0.037(5) 0.007(4) 0 0
N3 0.057(6) 0.071(6) 0.043(5) 0 0 0.016(5)
N2 0.143(10) 0.153(9) 0.075(6) -0.041(7) 0.004(7) -0.083(8)
W1 0.0494(4) 0.0356(3) 0.0272(3) 0 0 0

loop_
_atom_type_symbol
_atom_type_description
_atom_type_scat_dispersion_real
_atom_type_scat_dispersion_imag
_atom_type_scat_source
C C 0.003 0.002 'International Tables Vol C Tables 4.2.6.8 and 6.1.1.4'
Co Co 0.349 0.972 'International Tables Vol C Tables 4.2.6.8 and 6.1.1.4'
N N 0.006 0.003 'International Tables Vol C Tables 4.2.6.8 and 6.1.1.4'
O O 0.011 0.006 'International Tables Vol C Tables 4.2.6.8 and 6.1.1.4'
W W -0.849 6.872 'International Tables Vol C Tables 4.2.6.8 and 6.1.1.4'

loop_
_geom_angle_atom_site_label_1
_geom_angle_atom_site_label_2
_geom_angle_atom_site_label_3
_geom_angle
_geom_angle_site_symmetry_1
_geom_angle_site_symmetry_3
N1 C1 W1 178.4(9) . .
N1T C2T C3T 123(3) . .
N3 C3 W1 177.4(10) . .
C2T C3T C2T 114(4) . 11
N2 C2 W1 177.7(12) . .
N1T C4T N1T 122(3) 11_655 .
N3 Co2 N3 106.3(6) 7_556 13_556
N3 Co2 N1 109.4(2) 7_556 10_556
N3 Co2 N1 109.4(2) 13_556 10_556
N3 Co2 N1 109.4(2) 7_556 .
N3 Co2 N1 109.4(2) 13_556 .
N1 Co2 N1 112.9(5) 10_556 .
C1 N1 Co2 172.0(9) . .
C2T N1T C4T 127(2) . .
C3 N3 Co2 174.4(10) . 13_556
C3 W1 C3 100.3(6) 11_655 .
C3 W1 C2 145.2(2) 11_655 .
C3 W1 C2 83.5(4) . .
C3 W1 C2 83.5(4) 11_655 4_656
C3 W1 C2 145.2(2) . 4_656
C2 W1 C2 113.0(6) . 4_656
C3 W1 C2 83.5(4) 11_655 11_655
C3 W1 C2 145.2(2) . 11_655
C2 W1 C2 74.9(6) . 11_655
C2 W1 C2 69.5(5) 4_656 11_655
C3 W1 C2 145.2(2) 11_655 10_557
C3 W1 C2 83.5(4) . 10_557
C2 W1 C2 69.5(5) . 10_557
C2 W1 C2 74.9(6) 4_656 10_557
C2 W1 C2 113.0(6) 11_655 10_557
C3 W1 C1 72.99(18) 11_655 10_557
C3 W1 C1 72.99(18) . 10_557
C2 W1 C1 139.4(3) . 10_557
C2 W1 C1 75.2(3) 4_656 10_557
C2 W1 C1 139.4(3) 11_655 10_557
C2 W1 C1 75.2(3) 10_557 10_557
C3 W1 C1 72.99(18) 11_655 .
C3 W1 C1 72.99(18) . .
C2 W1 C1 75.2(3) . .
C2 W1 C1 139.4(3) 4_656 .
C2 W1 C1 75.2(3) 11_655 .
C2 W1 C1 139.4(3) 10_557 .
C1 W1 C1 125.6(5) 10_557 .

loop_
_geom_bond_atom_site_label_1
_geom_bond_atom_site_label_2
_geom_bond_distance
_geom_bond_site_symmetry_2
C1 N1 1.130(13) .
C1 W1 2.173(10) .
C2T N1T 1.34(4) .
C2T C3T 1.49(4) .
C3 N3 1.157(14) .
C3 W1 2.123(12) .
C3T C2T 1.49(4) 11
C2 N2 1.147(12) .
C2 W1 2.144(9) .
C4T N1T 1.77(3) 11_655
C4T N1T 1.77(3) .
Co2 N3 1.931(10) 7_556
Co2 N3 1.931(10) 13_556
Co2 N1 1.974(9) 10_556
Co2 N1 1.974(9) .
N3 Co2 1.931(10) 13_556
W1 C3 2.123(12) 11_655
W1 C2 2.144(9) 4_656
W1 C2 2.144(9) 11_655
W1 C2 2.144(9) 10_557
W1 C1 2.173(10) 10_557
